data_1518642
loop_
_publ_author_name
'Kratochv\'il, Ji\<r\'i'
'Nov\'ak, Zden\<ek'
'Ghavre, Mukund'
'Nov\'akov\'a, Lucie'
'R\%u\<zi\<cka, Ale\<s'
'Kune\<s, Ji\<r\'i'
'Pour, Milan'

_publ_section_title
;
 Fully Substituted Pyranones via Quasi-Heterogeneous Genuinely Ligand-Free
 Migita-Stille Coupling of Iodoacrylates.
;
_journal_issue 3
_journal_name_full 'Organic letters'
_journal_page_first 520
_journal_page_last 523
_journal_paper_doi 10.1021/ol5035113
_journal_volume 17
_journal_year 2015
_chemical_formula_moiety 'C13 H12 O3'
_chemical_formula_sum 'C13 H12 O3'
_chemical_formula_weight 216.23
_chemical_name_systematic
; 
 ? 
;
_space_group_IT_number 2
_symmetry_cell_setting triclinic
_symmetry_space_group_name_Hall '-P 1'
_symmetry_space_group_name_H-M 'P -1'
_atom_sites_solution_hydrogens geom
_atom_sites_solution_primary direct
_atom_sites_solution_secondary difmap
_audit_creation_method SHELXL-97
_cell_angle_alpha 87.713(4)
_cell_angle_beta 85.512(4)
_cell_angle_gamma 88.206(5)
_cell_formula_units_Z 4
_cell_length_a 9.5620(5)
_cell_length_b 10.2591(6)
_cell_length_c 10.6180(3)
_cell_measurement_reflns_used 18485
_cell_measurement_temperature 150(1)
_cell_measurement_theta_max 27.5
_cell_measurement_theta_min 1
_cell_volume 1037.16(9)
_computing_cell_refinement 'COLLECT and DENZO'
_computing_data_collection 'COLLECT (Hooft, 1998) and DENZO (Otwinowski & Minor, 1997)'
_computing_data_reduction 'COLLECT and DENZO'
_computing_molecular_graphics 'PLATON (Spek, 2003)'
_computing_publication_material 'SHELXL-97 (Sheldrick, 2008)'
_computing_structure_refinement 'SHELXL-97 (Sheldrick, 1997)'
_computing_structure_solution 'SIR92 (Altomare et al., 1994)'
_diffrn_ambient_temperature 150(1)
_diffrn_detector_area_resol_mean 9.091
_diffrn_measured_fraction_theta_full 0.991
_diffrn_measured_fraction_theta_max 0.991
_diffrn_measurement_device_type 'Bruker Nonius KappaCCD area detector'
_diffrn_measurement_method '\f and \w scans to fill the Ewald sphere'
_diffrn_radiation_monochromator graphite
_diffrn_radiation_source 'fine-focus sealed tube'
_diffrn_radiation_type MoK\a
_diffrn_radiation_wavelength 0.71073
_diffrn_reflns_av_R_equivalents 0.0367
_diffrn_reflns_av_sigmaI/netI 0.0314
_diffrn_reflns_limit_h_max 12
_diffrn_reflns_limit_h_min -12
_diffrn_reflns_limit_k_max 13
_diffrn_reflns_limit_k_min -13
_diffrn_reflns_limit_l_max 13
_diffrn_reflns_limit_l_min -13
_diffrn_reflns_number 18403
_diffrn_reflns_theta_full 27.50
_diffrn_reflns_theta_max 27.50
_diffrn_reflns_theta_min 1.93
_diffrn_standards_number 0
_exptl_absorpt_coefficient_mu 0.098
_exptl_absorpt_correction_T_max 0.987
_exptl_absorpt_correction_T_min 0.976
_exptl_absorpt_correction_type integration
_exptl_absorpt_process_details
;
Gaussian integration (Coppens, 1970)
;
_exptl_crystal_colour colourless
_exptl_crystal_density_diffrn 1.385
_exptl_crystal_density_method 'not measured'
_exptl_crystal_description block
_exptl_crystal_F_000 456
_exptl_crystal_size_max 0.49
_exptl_crystal_size_mid 0.19
_exptl_crystal_size_min 0.15
_refine_diff_density_max 0.259
_refine_diff_density_min -0.257
_refine_diff_density_rms 0.053
_refine_ls_extinction_method none
_refine_ls_goodness_of_fit_ref 1.067
_refine_ls_hydrogen_treatment constr
_refine_ls_matrix_type full
_refine_ls_number_parameters 289
_refine_ls_number_reflns 4730
_refine_ls_number_restraints 0
_refine_ls_restrained_S_all 1.067
_refine_ls_R_factor_all 0.0658
_refine_ls_R_factor_gt 0.0465
_refine_ls_shift/su_max 0.000
_refine_ls_shift/su_mean 0.000
_refine_ls_structure_factor_coef Fsqd
_refine_ls_weighting_details 'calc w=1/[\s^2^(Fo^2^)+(0.0426P)^2^+0.6614P] where P=(Fo^2^+2Fc^2^)/3'
_refine_ls_weighting_scheme calc
_refine_ls_wR_factor_gt 0.1018
_refine_ls_wR_factor_ref 0.1154
_reflns_number_gt 3719
_reflns_number_total 4730
_reflns_threshold_expression >2sigma(I)
_cod_data_source_file ol5035113_si_002.cif
_cod_data_source_block shelxl
_cod_depositor_comments 'Adding full bibliography for 1518642.cif.'
_cod_original_cell_volume 1037.15(9)
_cod_database_code 1518642

loop_
_symmetry_equiv_pos_as_xyz
'x, y, z'
'-x, -y, -z'

loop_
_atom_site_label
_atom_site_type_symbol
_atom_site_fract_x
_atom_site_fract_y
_atom_site_fract_z
_atom_site_U_iso_or_equiv
_atom_site_adp_type
_atom_site_occupancy
_atom_site_symmetry_multiplicity
_atom_site_calc_flag
_atom_site_refinement_flags
O5 O -0.20308(12) -0.02281(12) 0.90185(11) 0.0269(3) Uani 1 1 d .
O3 O 0.57981(12) 0.72294(12) -0.01175(11) 0.0266(3) Uani 1 1 d .
O6 O 0.01483(12) -0.09720(12) 0.89655(11) 0.0251(3) Uani 1 1 d .
C8 C 0.63017(16) 0.46166(16) 0.31345(15) 0.0193(3) Uani 1 1 d .
C108 C 0.10783(16) 0.15687(16) 0.56773(15) 0.0193(3) Uani 1 1 d .
O2 O 0.35307(12) 0.69782(12) 0.01758(12) 0.0286(3) Uani 1 1 d .
O1 O 1.12107(13) 0.59345(15) 0.15454(13) 0.0392(4) Uani 1 1 d .
H1 H 1.1957 0.6236 0.1131 0.047 Uiso 1 1 d R
C103 C 0.19325(16) 0.01045(15) 0.75226(15) 0.0194(3) Uani 1 1 d .
C101 C -0.08705(16) -0.02474(16) 0.84576(15) 0.0213(3) Uani 1 1 d .
C106 C 0.32036(16) 0.06032(16) 0.75234(15) 0.0205(3) Uani 1 1 d .
H106 H 0.3378 0.1339 0.7001 0.025 Uiso 1 1 d R
O4 O 0.56252(14) 0.06504(17) 0.77404(15) 0.0487(4) Uani 1 1 d .
H4 H 0.6351 0.0422 0.8190 0.058 Uiso 1 1 d R
C5 C 0.49219(17) 0.57546(16) 0.15568(15) 0.0206(3) Uani 1 1 d .
H5 H 0.4149 0.5332 0.1948 0.025 Uiso 1 1 d R
C104 C 0.07963(16) 0.07218(15) 0.68277(15) 0.0189(3) Uani 1 1 d .
C110 C 0.03681(19) 0.33802(18) 0.43290(16) 0.0272(4) Uani 1 1 d .
H110 H -0.0235 0.4088 0.4181 0.033 Uiso 1 1 d R
C3 C 0.74241(16) 0.60681(15) 0.13304(14) 0.0182(3) Uani 1 1 d .
C7 C 1.00023(16) 0.64316(17) 0.09795(16) 0.0236(3) Uani 1 1 d .
H7A H 1.0051 0.6209 0.0098 0.028 Uiso 1 1 d R
H7B H 0.9946 0.7375 0.1021 0.028 Uiso 1 1 d R
C107 C 0.43830(16) 0.00988(17) 0.82748(16) 0.0228(3) Uani 1 1 d .
H107A H 0.4457 -0.0845 0.8255 0.027 Uiso 1 1 d R
H107B H 0.4209 0.0341 0.9148 0.027 Uiso 1 1 d R
C11 C 0.63694(17) 0.29791(18) 0.52911(16) 0.0275(4) Uani 1 1 d .
H11 H 0.6388 0.2434 0.6011 0.033 Uiso 1 1 d R
C1 C 0.46936(16) 0.66689(16) 0.05074(15) 0.0206(3) Uani 1 1 d .
C6 C 0.87326(17) 0.58539(16) 0.16680(15) 0.0217(3) Uani 1 1 d .
H6 H 0.8862 0.5313 0.2376 0.026 Uiso 1 1 d R
C10 C 0.68607(17) 0.42378(18) 0.52943(16) 0.0262(4) Uani 1 1 d .
H10 H 0.7213 0.4535 0.6019 0.031 Uiso 1 1 d R
C111 C 0.14310(19) 0.30599(18) 0.34259(16) 0.0281(4) Uani 1 1 d .
H111 H 0.1544 0.3552 0.2672 0.034 Uiso 1 1 d R
C113 C 0.21576(17) 0.12621(17) 0.47657(15) 0.0226(3) Uani 1 1 d .
H113 H 0.2760 0.0552 0.4906 0.027 Uiso 1 1 d R
C13 C 0.58081(17) 0.33588(17) 0.31372(16) 0.0234(3) Uani 1 1 d .
H13 H 0.5449 0.3061 0.2416 0.028 Uiso 1 1 d R
C105 C -0.05300(17) 0.04973(16) 0.72786(15) 0.0213(3) Uani 1 1 d .
H105 H -0.1260 0.0829 0.6822 0.026 Uiso 1 1 d R
C109 C 0.01926(17) 0.26442(17) 0.54495(16) 0.0233(3) Uani 1 1 d .
H109 H -0.0519 0.2872 0.6055 0.028 Uiso 1 1 d R
C9 C 0.68291(16) 0.50553(17) 0.42247(15) 0.0215(3) Uani 1 1 d .
H9 H 0.7164 0.5896 0.4232 0.026 Uiso 1 1 d R
C112 C 0.23275(18) 0.20061(18) 0.36465(16) 0.0261(4) Uani 1 1 d .
H112 H 0.3054 0.1797 0.3046 0.031 Uiso 1 1 d R
C4 C 0.61885(16) 0.54893(15) 0.19936(14) 0.0183(3) Uani 1 1 d .
C12 C 0.58487(18) 0.25417(17) 0.42128(17) 0.0271(4) Uani 1 1 d .
H12 H 0.5527 0.1697 0.4203 0.032 Uiso 1 1 d R
C102 C 0.14974(17) -0.11228(17) 0.82399(17) 0.0243(4) Uani 1 1 d .
H102A H 0.2207 -0.1382 0.8812 0.029 Uiso 1 1 d R
H102B H 0.1443 -0.1814 0.7649 0.029 Uiso 1 1 d R
C2 C 0.72086(17) 0.68571(19) 0.01400(17) 0.0292(4) Uani 1 1 d .
H2A H 0.7736 0.7648 0.0160 0.035 Uiso 1 1 d R
H2B H 0.7620 0.6366 -0.0566 0.035 Uiso 1 1 d R

loop_
_atom_site_aniso_label
_atom_site_aniso_U_11
_atom_site_aniso_U_22
_atom_site_aniso_U_33
_atom_site_aniso_U_23
_atom_site_aniso_U_13
_atom_site_aniso_U_12
O5 0.0187(6) 0.0339(7) 0.0276(6) 0.0071(5) -0.0014(5) -0.0041(5)
O3 0.0189(6) 0.0334(7) 0.0271(6) 0.0128(5) -0.0053(5) -0.0032(5)
O6 0.0185(6) 0.0286(6) 0.0274(6) 0.0111(5) -0.0026(5) -0.0003(5)
C8 0.0133(7) 0.0236(8) 0.0202(8) 0.0038(6) 0.0012(6) 0.0019(6)
C108 0.0164(7) 0.0225(8) 0.0197(8) 0.0005(6) -0.0055(6) -0.0035(6)
O2 0.0194(6) 0.0360(7) 0.0303(7) 0.0100(5) -0.0057(5) -0.0006(5)
O1 0.0156(6) 0.0572(9) 0.0426(8) 0.0249(7) -0.0026(5) -0.0011(6)
C103 0.0179(7) 0.0206(8) 0.0199(7) 0.0005(6) -0.0035(6) 0.0019(6)
C101 0.0185(8) 0.0223(8) 0.0236(8) 0.0035(6) -0.0053(6) -0.0043(6)
C106 0.0202(8) 0.0190(8) 0.0227(8) 0.0017(6) -0.0053(6) 0.0006(6)
O4 0.0166(6) 0.0779(11) 0.0499(9) 0.0345(8) -0.0079(6) -0.0046(7)
C5 0.0184(7) 0.0248(8) 0.0181(7) 0.0036(6) 0.0006(6) -0.0028(6)
C104 0.0191(7) 0.0184(8) 0.0197(7) -0.0002(6) -0.0046(6) -0.0012(6)
C110 0.0289(9) 0.0279(9) 0.0247(8) 0.0060(7) -0.0063(7) 0.0023(7)
C3 0.0190(7) 0.0178(8) 0.0172(7) 0.0010(6) 0.0004(6) -0.0006(6)
C7 0.0181(8) 0.0285(9) 0.0237(8) 0.0061(7) -0.0016(6) -0.0016(6)
C107 0.0182(8) 0.0236(8) 0.0268(8) 0.0046(7) -0.0062(6) -0.0016(6)
C11 0.0198(8) 0.0352(10) 0.0256(9) 0.0136(7) 0.0015(7) 0.0032(7)
C1 0.0190(8) 0.0232(8) 0.0196(8) 0.0015(6) -0.0025(6) -0.0013(6)
C6 0.0203(8) 0.0247(8) 0.0194(8) 0.0052(6) -0.0006(6) -0.0010(6)
C10 0.0192(8) 0.0394(10) 0.0193(8) 0.0051(7) -0.0013(6) -0.0008(7)
C111 0.0328(9) 0.0334(10) 0.0184(8) 0.0045(7) -0.0035(7) -0.0086(8)
C113 0.0185(8) 0.0251(8) 0.0246(8) 0.0000(7) -0.0036(6) -0.0006(6)
C13 0.0222(8) 0.0249(9) 0.0229(8) 0.0019(7) -0.0023(6) -0.0004(6)
C105 0.0179(7) 0.0236(8) 0.0228(8) 0.0044(6) -0.0072(6) -0.0010(6)
C109 0.0200(8) 0.0282(9) 0.0215(8) 0.0014(7) -0.0019(6) 0.0011(7)
C9 0.0166(7) 0.0260(8) 0.0215(8) 0.0033(6) 0.0001(6) -0.0022(6)
C112 0.0227(8) 0.0362(10) 0.0197(8) -0.0030(7) 0.0000(6) -0.0065(7)
C4 0.0189(7) 0.0189(8) 0.0169(7) -0.0003(6) 0.0002(6) -0.0009(6)
C12 0.0241(8) 0.0242(9) 0.0318(9) 0.0073(7) 0.0006(7) -0.0004(7)
C102 0.0178(8) 0.0244(9) 0.0301(9) 0.0062(7) -0.0023(7) 0.0020(6)
C2 0.0165(8) 0.0416(11) 0.0278(9) 0.0154(8) -0.0008(7) 0.0009(7)

loop_
_atom_type_symbol
_atom_type_description
_atom_type_scat_dispersion_real
_atom_type_scat_dispersion_imag
_atom_type_scat_source
C C 0.0033 0.0016 'International Tables Vol C Tables 4.2.6.8 and 6.1.1.4'
H H 0.0000 0.0000 'International Tables Vol C Tables 4.2.6.8 and 6.1.1.4'
O O 0.0106 0.0060 'International Tables Vol C Tables 4.2.6.8 and 6.1.1.4'

loop_
_exptl_crystal_face_index_h
_exptl_crystal_face_index_k
_exptl_crystal_face_index_l
_exptl_crystal_face_perp_dist
-1 0 -1 0.165
-1 0 1 0.080
1 0 -1 0.097
0 -1 0 0.072
0 1 0 0.076
1 1 0 0.115
0 0 1 0.184
1 0 0 0.148

loop_
_geom_angle_atom_site_label_1
_geom_angle_atom_site_label_2
_geom_angle_atom_site_label_3
_geom_angle
C1 O3 C2 121.61(12)
C101 O6 C102 118.65(12)
C13 C8 C9 119.23(15)
C13 C8 C4 119.31(14)
C9 C8 C4 121.39(15)
C109 C108 C113 118.80(15)
C109 C108 C104 119.74(14)
C113 C108 C104 121.31(14)
C7 O1 H1 109.6
C106 C103 C104 123.19(15)
C106 C103 C102 123.95(14)
C104 C103 C102 112.85(13)
O5 C101 O6 118.01(14)
O5 C101 C105 123.34(15)
O6 C101 C105 118.64(14)
C103 C106 C107 126.79(15)
C103 C106 H106 116.6
C107 C106 H106 116.6
C107 O4 H4 111.3
C4 C5 C1 123.62(15)
C4 C5 H5 118.3
C1 C5 H5 118.0
C105 C104 C103 117.46(14)
C105 C104 C108 120.27(14)
C103 C104 C108 122.27(14)
C111 C110 C109 120.26(16)
C111 C110 H110 119.9
C109 C110 H110 119.9
C6 C3 C4 123.96(14)
C6 C3 C2 118.71(14)
C4 C3 C2 117.12(13)
O1 C7 C6 108.86(13)
O1 C7 H7A 110.0
C6 C7 H7A 109.8
O1 C7 H7B 110.0
C6 C7 H7B 109.8
H7A C7 H7B 108.3
O4 C107 C106 107.98(13)
O4 C107 H107A 110.2
C106 C107 H107A 110.2
O4 C107 H107B 110.1
C106 C107 H107B 109.9
H107A C107 H107B 108.4
C12 C11 C10 119.57(16)
C12 C11 H11 120.1
C10 C11 H11 120.3
O2 C1 O3 117.60(14)
O2 C1 C5 123.27(15)
O3 C1 C5 119.11(13)
C3 C6 C7 124.06(15)
C3 C6 H6 118.1
C7 C6 H6 117.9
C9 C10 C11 120.47(16)
C9 C10 H10 119.8
C11 C10 H10 119.7
C112 C111 C110 119.84(16)
C112 C111 H111 120.0
C110 C111 H111 120.2
C112 C113 C108 120.32(15)
C112 C113 H113 119.9
C108 C113 H113 119.8
C8 C13 C12 120.37(16)
C8 C13 H13 119.8
C12 C13 H13 119.9
C104 C105 C101 122.65(14)
C104 C105 H105 118.7
C101 C105 H105 118.7
C110 C109 C108 120.50(16)
C110 C109 H109 119.6
C108 C109 H109 119.9
C10 C9 C8 120.08(16)
C10 C9 H9 120.1
C8 C9 H9 119.9
C111 C112 C113 120.28(16)
C111 C112 H112 120.0
C113 C112 H112 119.7
C5 C4 C3 118.94(14)
C5 C4 C8 119.68(14)
C3 C4 C8 121.38(13)
C11 C12 C13 120.28(17)
C11 C12 H12 119.9
C13 C12 H12 119.8
O6 C102 C103 112.67(13)
O6 C102 H102A 109.0
C103 C102 H102A 109.0
O6 C102 H102B 109.1
C103 C102 H102B 109.1
H102A C102 H102B 107.9
O3 C2 C3 117.91(13)
O3 C2 H2A 107.8
C3 C2 H2A 107.8
O3 C2 H2B 107.9
C3 C2 H2B 107.9
H2A C2 H2B 107.2

loop_
_geom_bond_atom_site_label_1
_geom_bond_atom_site_label_2
_geom_bond_distance
O5 C101 1.217(2)
O3 C1 1.336(2)
O3 C2 1.434(2)
O6 C101 1.3406(19)
O6 C102 1.4571(19)
C8 C13 1.388(2)
C8 C9 1.394(2)
C8 C4 1.486(2)
C108 C109 1.395(2)
C108 C113 1.396(2)
C108 C104 1.483(2)
O2 C1 1.2212(19)
O1 C7 1.415(2)
O1 H1 0.8673
C103 C106 1.333(2)
C103 C104 1.473(2)
C103 C102 1.498(2)
C101 C105 1.460(2)
C106 C107 1.499(2)
C106 H106 0.9301
O4 C107 1.401(2)
O4 H4 0.8928
C5 C4 1.347(2)
C5 C1 1.453(2)
C5 H5 0.9298
C104 C105 1.344(2)
C110 C111 1.383(2)
C110 C109 1.385(2)
C110 H110 0.9293
C3 C6 1.338(2)
C3 C4 1.458(2)
C3 C2 1.498(2)
C7 C6 1.494(2)
C7 H7A 0.9700
C7 H7B 0.9700
C107 H107A 0.9700
C107 H107B 0.9700
C11 C12 1.380(3)
C11 C10 1.388(3)
C11 H11 0.9300
C6 H6 0.9302
C10 C9 1.386(2)
C10 H10 0.9297
C111 C112 1.383(3)
C111 H111 0.9301
C113 C112 1.388(2)
C113 H113 0.9288
C13 C12 1.392(2)
C13 H13 0.9294
C105 H105 0.9293
C109 H109 0.9298
C9 H9 0.9302
C112 H112 0.9307
C12 H12 0.9297
C102 H102A 0.9697
C102 H102B 0.9705
C2 H2A 0.9703
C2 H2B 0.9705

loop_
_geom_hbond_atom_site_label_D
_geom_hbond_atom_site_label_H
_geom_hbond_atom_site_label_A
_geom_hbond_distance_DH
_geom_hbond_distance_HA
_geom_hbond_distance_DA
_geom_hbond_angle_DHA
_geom_hbond_site_symmetry_A
O1 H1 O2 0.87 1.91 2.7753(17) 176.6 1_655
O4 H4 O5 0.89 1.93 2.8160(17) 173.2 1_655
